data_4024869
loop_
_publ_author_name
'Changho Han'
'Francis J. Barrios'
'Mark V. Riofski'
'David A. Colby'

_publ_contact_author_address
;    Department of Chemistry
     Purdue University
     560 Oval Dr.
     W. Lafayette
     IN 47907-2084
     USA
;
_publ_contact_author_email pfanwick@purdue.edu
_publ_contact_author_fax 1(765)4940239
_publ_contact_author_name 'Fanwick, Phillip E.'
_publ_contact_author_phone 1(765)4944572
_publ_section_title
;
Semisynthetic Derivatives of Sesquiterpene Lactones by Palladium-Catalyzed
Arylation of the \a-Methylene-\g-lactone Substructure
;
_journal_name_full 'Journal of Organic Chemistry'
_journal_page_first 7176
_journal_page_last 7179
_journal_paper_doi 10.1021/jo901533e
_journal_volume 74
_journal_year 2009
_chemical_absolute_configuration ad
_chemical_formula_moiety 'C22 H23 F3 O3,0.5(C1 H1 Cl3)'
_chemical_formula_sum 'C22.5 H23.5 Cl1.5 F3 O3'
_chemical_formula_weight 452.11
_space_group_IT_number 92
_symmetry_cell_setting tetragonal
_symmetry_space_group_name_Hall 'P 4abw 2nw'
_symmetry_space_group_name_H-M 'P 41 21 2'
_atom_type_scat_source 'International Tables for Crystallography (Vol C)'
_audit_creation_date 13-05-09
_audit_creation_method 'SHELXL and local programs'
_cell_angle_alpha 90.00
_cell_angle_beta 90.00
_cell_angle_gamma 90.00
_cell_formula_units_Z 8
_cell_length_a 9.19830(10)
_cell_length_b 9.19830(10)
_cell_length_c 51.2454(11)
_cell_measurement_reflns_used 3924
_cell_measurement_temperature 150(2)
_cell_measurement_theta_max 71
_cell_measurement_theta_min 3
_cell_volume 4335.81(11)
_computing_cell_refinement 'DENZO/SCALEPACK (Otwinowski & Minor, 1996)'
_computing_data_collection 'CrystalClear(Rigaku, 2001)'
_computing_data_reduction 'DENZO/SCALEPACK (Otwinowski & Minor, 1996)'
_computing_molecular_graphics
;
    ORTEP (Johnson, 1976)
    PLATON (Spek, 1997)
;
_computing_publication_material 'SHELX97(Sheldrick, 2008) and local programs'
_computing_structure_refinement 'SHELX97 (Sheldrick, 2008)'
_computing_structure_solution
;
 Direct methods (SIR2004, Burla et al., 2005)
;
_diffrn_measured_fraction_theta_max 0.9274
_diffrn_measurement_device_type Rigaku_Rapid_II
_diffrn_measurement_method \w
_diffrn_radiation_monochromator 'confocal optics'
_diffrn_radiation_type CU-K\a
_diffrn_radiation_wavelength 1.54184
_diffrn_reflns_av_R_equivalents 0.038
_diffrn_reflns_limit_h_max 10
_diffrn_reflns_limit_h_min -10
_diffrn_reflns_limit_k_max 7
_diffrn_reflns_limit_k_min -7
_diffrn_reflns_limit_l_max 62
_diffrn_reflns_limit_l_min -61
_diffrn_reflns_number 16707
_diffrn_reflns_theta_max 71.91
_diffrn_reflns_theta_min 3.45
_diffrn_standards_number 0
_exptl_absorpt_coefficient_mu 2.572
_exptl_absorpt_correction_T_max 0.7344
_exptl_absorpt_correction_T_min 0.4967
_exptl_absorpt_correction_type multi-scan
_exptl_absorpt_process_details 'SCALEPACK (Otwinowski & Minor, 1997)'
_exptl_crystal_colour_primary colourless
_exptl_crystal_density_diffrn 1.385
_exptl_crystal_density_method 'not measured'
_exptl_crystal_description plate
_exptl_crystal_F_000 1976
_exptl_crystal_size_max 0.20
_exptl_crystal_size_mid 0.14
_exptl_crystal_size_min 0.12
_refine_diff_density_max 0.34
_refine_diff_density_min -0.45
_refine_ls_abs_structure_details 'Flack H. D. (1983), Acta Cryst. A39, 876-881'
_refine_ls_abs_structure_Flack 0.01(2)
_refine_ls_extinction_method none
_refine_ls_goodness_of_fit_ref 1.033
_refine_ls_hydrogen_treatment constr
_refine_ls_matrix_type full
_refine_ls_number_parameters 278
_refine_ls_number_reflns 3849
_refine_ls_number_restraints 0
_refine_ls_R_factor_all 0.046
_refine_ls_R_factor_gt 0.046
_refine_ls_shift/su_max 0.001
_refine_ls_structure_factor_coef Fsqd
_refine_ls_weighting_details '1/[\s^2^(Fo^2^)+(0.0635P)^2^+2.4336P] where P=(Fo^2^+2Fc^2^)/3  '
_refine_ls_weighting_scheme calc
_refine_ls_wR_factor_gt 0.118
_refine_ls_wR_factor_ref 0.118
_reflns_Friedel_coverage 0.7566
_reflns_number_gt 3821
_reflns_number_total 3849
_reflns_threshold_expression >2.0\s(I)
_cod_data_source_file jo901533e_si_001.cif
_cod_data_source_block CH121
_cod_depositor_comments
;
The following automatic conversions were performed:
'_refine_ls_weighting_scheme' value 'calc ' changed to 'calc' according to
'/home/saulius/struct/CIF-dictionaries/cif_core.dic' dictionary named
'cif_core.dic' version 2.4.1 from 2010-06-29.

Automatic conversion script
Id: cif_fix_enum 1527 2010-12-29 10:47:43Z saulius 
;
_cod_original_formula_sum 'C22.50 H23.50 Cl1.50 F3 O3'
_cod_database_code 4024869

loop_
_symmetry_equiv_pos_as_xyz
'x, y, z'
'-x, -y, z+1/2'
'-y+1/2, x+1/2, z+1/4'
'y+1/2, -x+1/2, z+3/4'
'-x+1/2, y+1/2, -z+1/4'
'x+1/2, -y+1/2, -z+3/4'
'y, x, -z'
'-y, -x, -z+1/2'

loop_
_atom_site_label
_atom_site_fract_x
_atom_site_fract_y
_atom_site_fract_z
_atom_site_U_iso_or_equiv
_atom_site_adp_type
_atom_site_occupancy
_atom_site_symmetry_multiplicity
_atom_site_calc_flag
_atom_site_refinement_flags
_atom_site_disorder_assembly
_atom_site_disorder_group
Cl91 0.43998(10) 0.71552(13) 0.270121(15) 0.0775(3) Uani 1 1 d . . .
Cl92 0.17049(12) 0.82951(12) 0.2500 0.1063(6) Uani 1 2 d S . .
F1 1.2647(2) 1.5255(2) 0.42748(3) 0.0701(6) Uani 1 1 d . . .
F2 1.3521(3) 1.6324(3) 0.46040(5) 0.0993(9) Uani 1 1 d . . .
F3 1.4176(2) 1.4186(3) 0.45123(5) 0.0943(8) Uani 1 1 d . . .
O1 0.59253(18) 1.24053(17) 0.35475(3) 0.0343(4) Uani 1 1 d . . .
O11 0.6282(2) 1.0182(2) 0.44290(4) 0.0519(5) Uani 1 1 d . . .
O12 0.59711(18) 1.17214(19) 0.40971(3) 0.0385(4) Uani 1 1 d . . .
C1 0.6875(2) 1.3100(2) 0.37343(4) 0.0279(4) Uani 1 1 d . . .
C2 0.6199(2) 1.3962(2) 0.35262(4) 0.0327(5) Uani 1 1 d . . .
C3 0.7196(3) 1.4464(3) 0.33103(4) 0.0368(5) Uani 1 1 d . . .
C4 0.7903(3) 1.5932(3) 0.33850(4) 0.0381(5) Uani 1 1 d . . .
C5 0.8529(2) 1.5870(2) 0.36571(4) 0.0311(5) Uani 1 1 d . . .
C6 0.8051(2) 1.6547(2) 0.38703(4) 0.0300(4) Uani 1 1 d . . .
C7 0.8696(2) 1.6197(2) 0.41328(4) 0.0334(5) Uani 1 1 d . . .
C8 0.7749(2) 1.5162(2) 0.42977(4) 0.0318(5) Uani 1 1 d . . .
C9 0.7751(2) 1.3584(2) 0.41951(4) 0.0267(4) Uani 1 1 d . . .
C10 0.7681(2) 1.2420(3) 0.44032(4) 0.0311(4) Uani 1 1 d . . .
C11 0.6600(3) 1.1318(3) 0.43238(4) 0.0375(5) Uani 1 1 d . . .
C13 0.6445(2) 1.3170(2) 0.40176(4) 0.0299(4) Uani 1 1 d . . .
C21 0.4851(3) 1.4860(3) 0.35679(5) 0.0382(5) Uani 1 1 d . . .
C61 0.6848(3) 1.7651(3) 0.38769(5) 0.0392(5) Uani 1 1 d . . .
C91 0.2655(7) 0.6744(7) 0.25750(10) 0.0531(13) Uani 0.50 1 d P . .
C100 0.8417(3) 1.2224(3) 0.46260(4) 0.0375(5) Uani 1 1 d . . .
C101 0.9633(3) 1.3064(3) 0.47340(4) 0.0354(5) Uani 1 1 d . . .
C102 1.0686(3) 1.3698(2) 0.45775(4) 0.0323(5) Uani 1 1 d . . .
C103 1.1841(3) 1.4456(3) 0.46893(4) 0.0352(5) Uani 1 1 d . . .
C104 1.1941(3) 1.4598(3) 0.49603(5) 0.0455(6) Uani 1 1 d . . .
C105 1.0904(4) 1.3950(3) 0.51149(5) 0.0524(7) Uani 1 1 d . . .
C106 0.9762(3) 1.3182(3) 0.50059(4) 0.0450(6) Uani 1 1 d . . .
C107 1.3019(3) 1.5061(3) 0.45219(5) 0.0443(6) Uani 1 1 d . . .
H1 0.7931 1.2896 0.3706 0.034 Uiso 1 1 calc R . .
H5 0.9365 1.5277 0.3679 0.037 Uiso 1 1 calc R . .
H9 0.8665 1.3434 0.4093 0.032 Uiso 1 1 calc R . .
H13 0.5635 1.3884 0.4042 0.036 Uiso 1 1 calc R . .
H3A 0.6635 1.4578 0.3147 0.044 Uiso 1 1 calc R . .
H3B 0.7963 1.3727 0.3280 0.044 Uiso 1 1 calc R . .
H4A 0.8684 1.6166 0.3259 0.046 Uiso 1 1 calc R . .
H4B 0.7164 1.6713 0.3376 0.046 Uiso 1 1 calc R . .
H7A 0.8839 1.7113 0.4231 0.040 Uiso 1 1 calc R . .
H7B 0.9663 1.5747 0.4107 0.040 Uiso 1 1 calc R . .
H8A 0.6738 1.5529 0.4299 0.038 Uiso 1 1 calc R . .
H8B 0.8109 1.5167 0.4480 0.038 Uiso 1 1 calc R . .
H91 0.2101 0.6200 0.2712 0.064 Uiso 0.50 1 calc PR . .
H100 0.8106 1.1424 0.4729 0.045 Uiso 1 1 calc R . .
H102 1.0621 1.3615 0.4393 0.039 Uiso 1 1 calc R . .
H104 1.2715 1.5134 0.5037 0.055 Uiso 1 1 calc R . .
H105 1.0973 1.4032 0.5299 0.063 Uiso 1 1 calc R . .
H106 0.9062 1.2732 0.5116 0.054 Uiso 1 1 calc R . .
H21A 0.4269 1.4430 0.3708 0.057 Uiso 1 1 calc R . .
H21B 0.4279 1.4881 0.3407 0.057 Uiso 1 1 calc R . .
H21C 0.5127 1.5853 0.3616 0.057 Uiso 1 1 calc R . .
H61A 0.6550 1.7885 0.3698 0.059 Uiso 1 1 calc R . .
H61B 0.7192 1.8535 0.3964 0.059 Uiso 1 1 calc R . .
H61C 0.6017 1.7253 0.3973 0.059 Uiso 1 1 calc R . .

loop_
_atom_site_aniso_label
_atom_site_aniso_U_11
_atom_site_aniso_U_22
_atom_site_aniso_U_33
_atom_site_aniso_U_12
_atom_site_aniso_U_13
_atom_site_aniso_U_23
Cl91 0.0580(5) 0.1223(8) 0.0523(4) -0.0008(5) -0.0015(3) -0.0299(5)
Cl92 0.1133(9) 0.1133(9) 0.0924(10) 0.0459(10) -0.0264(7) -0.0264(7)
F1 0.0629(11) 0.0999(15) 0.0477(9) -0.0326(11) -0.0099(8) 0.0235(9)
F2 0.123(2) 0.0900(16) 0.0846(14) -0.0649(15) 0.0113(14) -0.0207(12)
F3 0.0592(12) 0.1161(19) 0.1076(16) 0.0261(13) 0.0322(12) 0.0571(15)
O1 0.0369(8) 0.0304(8) 0.0356(7) -0.0026(6) -0.0096(6) -0.0075(6)
O11 0.0614(12) 0.0490(11) 0.0452(9) -0.0223(9) 0.0099(9) 0.0049(8)
O12 0.0357(8) 0.0436(9) 0.0360(8) -0.0162(7) 0.0023(7) -0.0016(7)
C1 0.0250(10) 0.0303(10) 0.0286(9) -0.0023(8) -0.0032(8) -0.0062(8)
C2 0.0340(12) 0.0294(11) 0.0347(11) -0.0018(9) -0.0074(9) -0.0040(8)
C3 0.0429(13) 0.0384(12) 0.0292(10) 0.0015(10) -0.0028(9) 0.0003(9)
C4 0.0381(12) 0.0412(13) 0.0350(11) -0.0041(10) 0.0032(9) 0.0018(9)
C5 0.0247(10) 0.0281(11) 0.0405(11) -0.0011(8) 0.0006(8) 0.0013(9)
C6 0.0219(10) 0.0287(11) 0.0394(11) -0.0036(8) -0.0014(8) 0.0005(8)
C7 0.0313(11) 0.0311(11) 0.0377(11) -0.0036(9) -0.0059(9) -0.0032(9)
C8 0.0345(12) 0.0311(11) 0.0298(10) -0.0002(9) 0.0007(8) -0.0070(8)
C9 0.0258(10) 0.0296(10) 0.0248(9) -0.0032(8) 0.0016(8) -0.0018(8)
C10 0.0318(11) 0.0360(11) 0.0255(9) -0.0033(9) 0.0084(8) -0.0029(8)
C11 0.0385(13) 0.0424(13) 0.0315(10) -0.0101(10) 0.0100(9) -0.0010(9)
C13 0.0264(10) 0.0328(11) 0.0304(10) -0.0037(8) 0.0023(8) -0.0038(8)
C21 0.0302(11) 0.0344(12) 0.0501(13) 0.0009(9) -0.0088(10) -0.0001(10)
C61 0.0337(12) 0.0343(12) 0.0496(13) 0.0031(10) -0.0030(10) -0.0057(10)
C91 0.062(4) 0.062(3) 0.035(2) 0.003(3) 0.000(2) 0.006(2)
C100 0.0434(13) 0.0420(13) 0.0270(10) -0.0032(10) 0.0091(9) 0.0042(9)
C101 0.0412(13) 0.0406(13) 0.0243(10) 0.0045(10) 0.0008(8) -0.0002(9)
C102 0.0384(12) 0.0368(12) 0.0217(9) 0.0039(9) -0.0025(8) -0.0012(8)
C103 0.0395(12) 0.0345(12) 0.0317(10) 0.0052(9) -0.0078(9) -0.0042(9)
C104 0.0533(15) 0.0489(14) 0.0342(11) 0.0045(12) -0.0119(11) -0.0078(10)
C105 0.0686(19) 0.0638(18) 0.0248(10) 0.0059(15) -0.0068(11) -0.0068(11)
C106 0.0552(15) 0.0564(15) 0.0233(10) 0.0061(12) 0.0030(10) 0.0008(10)
C107 0.0424(13) 0.0460(14) 0.0445(13) -0.0058(12) -0.0121(10) 0.0058(11)

loop_
_atom_type_symbol
_atom_type_radius_bond
Cl 0.99
F 0.72
O 0.73
C 0.77
H 0.32

loop_
_geom_angle_atom_site_label_1
_geom_angle_atom_site_label_2
_geom_angle_atom_site_label_3
_geom_angle
_geom_angle_site_symmetry_1
_geom_angle_site_symmetry_2
_geom_angle_site_symmetry_3
_geom_angle_publ_flag
C91 Cl91 C91 36.0(4) . . 8_665 ?
C91 Cl92 C91 37.2(4) 8_665 . . ?
C1 O1 C2 60.70(13) . . . ?
C11 O12 C13 111.28(17) . . . ?
O1 C1 C2 60.09(13) . . . ?
O1 C1 C13 119.91(18) . . . ?
C2 C1 C13 124.49(19) . . . ?
O1 C1 H1 113.90 . . . ?
C2 C1 H1 113.90 . . . ?
C13 C1 H1 113.90 . . . ?
O1 C2 C1 59.21(13) . . . ?
O1 C2 C21 112.70(19) . . . ?
C1 C2 C21 122.8(2) . . . ?
O1 C2 C3 117.40(19) . . . ?
C1 C2 C3 116.16(19) . . . ?
C21 C2 C3 115.9(2) . . . ?
C2 C3 C4 109.92(18) . . . ?
C2 C3 H3A 109.70 . . . ?
C4 C3 H3A 109.70 . . . ?
C2 C3 H3B 109.70 . . . ?
C4 C3 H3B 109.70 . . . ?
H3A C3 H3B 108.20 . . . ?
C5 C4 C3 110.86(19) . . . ?
C5 C4 H4A 109.50 . . . ?
C3 C4 H4A 109.50 . . . ?
C5 C4 H4B 109.50 . . . ?
C3 C4 H4B 109.50 . . . ?
H4A C4 H4B 108.10 . . . ?
C6 C5 C4 127.9(2) . . . ?
C6 C5 H5 116.10 . . . ?
C4 C5 H5 116.10 . . . ?
C5 C6 C61 125.3(2) . . . ?
C5 C6 C7 120.2(2) . . . ?
C61 C6 C7 114.50(19) . . . ?
C6 C7 C8 113.54(18) . . . ?
C6 C7 H7A 108.90 . . . ?
C8 C7 H7A 108.90 . . . ?
C6 C7 H7B 108.90 . . . ?
C8 C7 H7B 108.90 . . . ?
H7A C7 H7B 107.70 . . . ?
C7 C8 C9 113.15(16) . . . ?
C7 C8 H8A 108.90 . . . ?
C9 C8 H8A 108.90 . . . ?
C7 C8 H8B 108.90 . . . ?
C9 C8 H8B 108.90 . . . ?
H8A C8 H8B 107.80 . . . ?
C10 C9 C8 115.16(16) . . . ?
C10 C9 C13 101.91(17) . . . ?
C8 C9 C13 115.36(18) . . . ?
C10 C9 H9 108.00 . . . ?
C8 C9 H9 108.00 . . . ?
C13 C9 H9 108.00 . . . ?
C100 C10 C11 118.9(2) . . . ?
C100 C10 C9 132.4(2) . . . ?
C11 C10 C9 108.67(18) . . . ?
O11 C11 O12 121.1(2) . . . ?
O11 C11 C10 129.2(2) . . . ?
O12 C11 C10 109.71(19) . . . ?
O12 C13 C1 107.95(16) . . . ?
O12 C13 C9 106.90(17) . . . ?
C1 C13 C9 111.78(17) . . . ?
O12 C13 H13 110.00 . . . ?
C1 C13 H13 110.00 . . . ?
C9 C13 H13 110.00 . . . ?
C2 C21 H21A 109.50 . . . ?
C2 C21 H21B 109.50 . . . ?
H21A C21 H21B 109.50 . . . ?
C2 C21 H21C 109.50 . . . ?
H21A C21 H21C 109.50 . . . ?
H21B C21 H21C 109.50 . . . ?
C6 C61 H61A 109.50 . . . ?
C6 C61 H61B 109.50 . . . ?
H61A C61 H61B 109.50 . . . ?
C6 C61 H61C 109.50 . . . ?
H61A C61 H61C 109.50 . . . ?
H61B C61 H61C 109.50 . . . ?
Cl92 C91 Cl91 111.4(4) . . . ?
Cl92 C91 Cl91 111.4(3) . . 8_665 ?
Cl91 C91 Cl91 109.2(3) . . 8_665 ?
Cl92 C91 H91 108.20 . . . ?
Cl91 C91 H91 108.20 . . . ?
Cl91 C91 H91 108.20 8_665 . . ?
C10 C100 C101 129.4(2) . . . ?
C10 C100 H100 115.30 . . . ?
C101 C100 H100 115.30 . . . ?
C102 C101 C106 118.9(2) . . . ?
C102 C101 C100 122.40(18) . . . ?
C106 C101 C100 118.7(2) . . . ?
C101 C102 C103 120.33(19) . . . ?
C101 C102 H102 119.80 . . . ?
C103 C102 H102 119.80 . . . ?
C102 C103 C104 120.4(2) . . . ?
C102 C103 C107 120.28(19) . . . ?
C104 C103 C107 119.3(2) . . . ?
C105 C104 C103 119.1(2) . . . ?
C105 C104 H104 120.50 . . . ?
C103 C104 H104 120.50 . . . ?
C104 C105 C106 121.0(2) . . . ?
C104 C105 H105 119.50 . . . ?
C106 C105 H105 119.50 . . . ?
C105 C106 C101 120.3(2) . . . ?
C105 C106 H106 119.80 . . . ?
C101 C106 H106 119.80 . . . ?
F2 C107 F1 106.1(2) . . . ?
F2 C107 F3 105.3(3) . . . ?
F1 C107 F3 104.6(2) . . . ?
F2 C107 C103 113.6(2) . . . ?
F1 C107 C103 114.4(2) . . . ?
F3 C107 C103 112.1(2) . . . ?

loop_
_geom_bond_atom_site_label_1
_geom_bond_atom_site_label_2
_geom_bond_distance
_geom_bond_site_symmetry_1
_geom_bond_site_symmetry_2
_geom_bond_publ_flag
Cl91 C91 1.771(7) . . ?
Cl91 C91 1.772(6) . 8_665 ?
Cl92 C91 1.717(6) . 8_665 ?
Cl92 C91 1.717(6) . . ?
F1 C107 1.323(3) . . ?
F2 C107 1.319(3) . . ?
F3 C107 1.336(4) . . ?
O1 C1 1.445(2) . . ?
O1 C2 1.458(3) . . ?
O11 C11 1.212(3) . . ?
O12 C11 1.350(3) . . ?
O12 C13 1.460(3) . . ?
C1 C2 1.467(3) . . ?
C1 C13 1.506(3) . . ?
C1 H1 1.0000 . . ?
C2 C21 1.505(3) . . ?
C2 C3 1.510(3) . . ?
C3 C4 1.547(3) . . ?
C3 H3A 0.9900 . . ?
C3 H3B 0.9900 . . ?
C4 C5 1.510(3) . . ?
C4 H4A 0.9900 . . ?
C4 H4B 0.9900 . . ?
C5 C6 1.332(3) . . ?
C5 H5 0.9500 . . ?
C6 C61 1.502(3) . . ?
C6 C7 1.505(3) . . ?
C7 C8 1.542(3) . . ?
C7 H7A 0.9900 . . ?
C7 H7B 0.9900 . . ?
C8 C9 1.544(3) . . ?
C8 H8A 0.9900 . . ?
C8 H8B 0.9900 . . ?
C9 C10 1.512(3) . . ?
C9 C13 1.555(3) . . ?
C9 H9 1.0000 . . ?
C10 C100 1.339(3) . . ?
C10 C11 1.477(3) . . ?
C13 H13 1.0000 . . ?
C21 H21A 0.9800 . . ?
C21 H21B 0.9800 . . ?
C21 H21C 0.9800 . . ?
C61 H61A 0.9800 . . ?
C61 H61B 0.9800 . . ?
C61 H61C 0.9800 . . ?
C91 Cl91 1.772(6) . 8_665 ?
C91 H91 1.0000 . . ?
C100 C101 1.469(3) . . ?
C100 H100 0.9500 . . ?
C101 C102 1.386(3) . . ?
C101 C106 1.403(3) . . ?
C102 C103 1.393(3) . . ?
C102 H102 0.9500 . . ?
C103 C104 1.398(3) . . ?
C103 C107 1.490(4) . . ?
C104 C105 1.376(4) . . ?
C104 H104 0.9500 . . ?
C105 C106 1.384(4) . . ?
C105 H105 0.9500 . . ?
C106 H106 0.9500 . . ?

loop_
_geom_torsion_atom_site_label_1
_geom_torsion_atom_site_label_2
_geom_torsion_atom_site_label_3
_geom_torsion_atom_site_label_4
_geom_torsion
_geom_torsion_site_symmetry_1
_geom_torsion_site_symmetry_2
_geom_torsion_site_symmetry_3
_geom_torsion_site_symmetry_4
_geom_torsion_publ_flag
C2 O1 C1 C13 115.0(2) . . . . ?
C1 O1 C2 C21 -115.8(2) . . . . ?
C1 O1 C2 C3 105.6(2) . . . . ?
C13 C1 C2 O1 -107.6(2) . . . . ?
O1 C1 C2 C21 98.6(2) . . . . ?
C13 C1 C2 C21 -9.0(3) . . . . ?
O1 C1 C2 C3 -107.7(2) . . . . ?
C13 C1 C2 C3 144.7(2) . . . . ?
O1 C2 C3 C4 -154.70(19) . . . . ?
C1 C2 C3 C4 -87.5(2) . . . . ?
C21 C2 C3 C4 68.0(3) . . . . ?
C2 C3 C4 C5 48.8(3) . . . . ?
C3 C4 C5 C6 -110.1(3) . . . . ?
C4 C5 C6 C61 -6.5(4) . . . . ?
C4 C5 C6 C7 171.7(2) . . . . ?
C5 C6 C7 C8 -100.7(2) . . . . ?
C61 C6 C7 C8 77.8(2) . . . . ?
C6 C7 C8 C9 72.0(2) . . . . ?
C7 C8 C9 C10 144.84(18) . . . . ?
C7 C8 C9 C13 -96.8(2) . . . . ?
C8 C9 C10 C100 -47.7(3) . . . . ?
C13 C9 C10 C100 -173.3(2) . . . . ?
C8 C9 C10 C11 134.61(19) . . . . ?
C13 C9 C10 C11 9.0(2) . . . . ?
C13 O12 C11 O11 175.9(2) . . . . ?
C13 O12 C11 C10 -5.8(3) . . . . ?
C100 C10 C11 O11 -2.5(4) . . . . ?
C9 C10 C11 O11 175.6(2) . . . . ?
C100 C10 C11 O12 179.3(2) . . . . ?
C9 C10 C11 O12 -2.6(3) . . . . ?
C11 O12 C13 C1 132.01(19) . . . . ?
C11 O12 C13 C9 11.6(2) . . . . ?
O1 C1 C13 O12 47.9(2) . . . . ?
C2 C1 C13 O12 120.3(2) . . . . ?
O1 C1 C13 C9 165.18(18) . . . . ?
C2 C1 C13 C9 -122.4(2) . . . . ?
C10 C9 C13 O12 -12.1(2) . . . . ?
C8 C9 C13 O12 -137.59(17) . . . . ?
C10 C9 C13 C1 -130.01(18) . . . . ?
C8 C9 C13 C1 104.5(2) . . . . ?
C91 Cl92 C91 Cl91 61.2(6) 8_665 . . . ?
C91 Cl92 C91 Cl91 -61.1(5) 8_665 . . 8_665 ?
C91 Cl91 C91 Cl92 -60.8(4) 8_665 . . . ?
C91 Cl91 C91 Cl91 62.7(4) 8_665 . . 8_665 ?
C11 C10 C100 C101 173.2(2) . . . . ?
C9 C10 C100 C101 -4.4(4) . . . . ?
C10 C100 C101 C102 -34.5(4) . . . . ?
C10 C100 C101 C106 147.9(3) . . . . ?
C106 C101 C102 C103 -0.9(4) . . . . ?
C100 C101 C102 C103 -178.4(2) . . . . ?
C101 C102 C103 C104 -0.7(4) . . . . ?
C101 C102 C103 C107 176.4(2) . . . . ?
C102 C103 C104 C105 1.5(4) . . . . ?
C107 C103 C104 C105 -175.5(3) . . . . ?
C103 C104 C105 C106 -0.8(4) . . . . ?
C104 C105 C106 C101 -0.8(4) . . . . ?
C102 C101 C106 C105 1.6(4) . . . . ?
C100 C101 C106 C105 179.2(2) . . . . ?
C102 C103 C107 F2 143.6(3) . . . . ?
C104 C103 C107 F2 -39.3(3) . . . . ?
C102 C103 C107 F1 21.6(4) . . . . ?
C104 C103 C107 F1 -161.3(2) . . . . ?
C102 C103 C107 F3 -97.3(3) . . . . ?
C104 C103 C107 F3 79.8(3) . . . . ?
